data_2235092
loop_
_publ_author_name
'Xie, Fengxia'
'Zhang, Dan'
'Zhang, Xinxin'

_publ_section_title
;
 Poly[(\m~3~-benzene-1,3-dicarboxylato-\k^4^<i>O</i>^1^:<i>O</i>^1'^:<i>O</i>^3^,<i>O</i>^3'^)bis(pyridine-\k<i>N</i>)cobalt(II)]
;
_journal_coeditor_code IS5111
_journal_issue 6
_journal_name_full 'Acta Crystallographica Section E'
_journal_page_first m755
_journal_paper_doi 10.1107/S1600536812020028
_journal_volume 68
_journal_year 2012
_chemical_formula_iupac '[Co (C8 H4 O4) (C5 H5 N)2]'
_chemical_formula_moiety 'C18 H14 Co N2 O4'
_chemical_formula_sum 'C18 H14 Co N2 O4'
_chemical_formula_weight 381.24
_chemical_name_systematic
;
Poly[(\m~3~-benzene-1,3-dicarboxylato-
\k^4^<i>O</i>^1^:<i>O</i>^1'^:<i>O</i>^3^,<i>O</i>^3'^)bis(pyridine-
\k<i>N</i>)cobalt(II)]
;
_space_group_IT_number 15
_symmetry_cell_setting monoclinic
_symmetry_space_group_name_Hall '-C 2yc'
_symmetry_space_group_name_H-M 'C 1 2/c 1'
_atom_sites_solution_hydrogens geom
_atom_sites_solution_primary direct
_atom_sites_solution_secondary difmap
_audit_creation_method SHELXL-97
_cell_angle_alpha 90.00
_cell_angle_beta 96.4210(10)
_cell_angle_gamma 90.00
_cell_formula_units_Z 16
_cell_length_a 26.7189(18)
_cell_length_b 10.1226(7)
_cell_length_c 24.7622(17)
_cell_measurement_reflns_used 2813
_cell_measurement_temperature 294(2)
_cell_measurement_theta_max 22.983
_cell_measurement_theta_min 2.276
_cell_volume 6655.3(8)
_computing_cell_refinement 'SAINT (Bruker, 2003)'
_computing_data_collection 'SMART (Bruker, 2003)'
_computing_data_reduction 'SAINT (Bruker, 2003)'
_computing_molecular_graphics 'ORTEP-3 (Farrugia, 1997)'
_computing_publication_material 'SHELXL97 (Sheldrick, 2008)'
_computing_structure_refinement 'SHELXL97 (Sheldrick, 2008)'
_computing_structure_solution 'SHELXS97 (Sheldrick, 2008)'
_diffrn_ambient_temperature 294(2)
_diffrn_measured_fraction_theta_full 0.997
_diffrn_measured_fraction_theta_max 0.997
_diffrn_measurement_device_type 'Bruker SMART APEX CCD area-detector'
_diffrn_measurement_method '\f and \w scans'
_diffrn_radiation_monochromator graphite
_diffrn_radiation_source 'fine-focus sealed tube'
_diffrn_radiation_type MoK\a
_diffrn_radiation_wavelength 0.71073
_diffrn_reflns_av_R_equivalents 0.0431
_diffrn_reflns_av_sigmaI/netI 0.0484
_diffrn_reflns_limit_h_max 31
_diffrn_reflns_limit_h_min -31
_diffrn_reflns_limit_k_max 12
_diffrn_reflns_limit_k_min -10
_diffrn_reflns_limit_l_max 29
_diffrn_reflns_limit_l_min -26
_diffrn_reflns_number 18265
_diffrn_reflns_theta_full 25.05
_diffrn_reflns_theta_max 25.05
_diffrn_reflns_theta_min 1.53
_exptl_absorpt_coefficient_mu 1.057
_exptl_absorpt_correction_T_max 0.8326
_exptl_absorpt_correction_T_min 0.7422
_exptl_absorpt_correction_type multi-scan
_exptl_absorpt_process_details '(SADABS; Sheldrick, 1996)'
_exptl_crystal_colour purple
_exptl_crystal_density_diffrn 1.522
_exptl_crystal_density_method 'not measured'
_exptl_crystal_description block
_exptl_crystal_F_000 3120
_exptl_crystal_size_max 0.30
_exptl_crystal_size_mid 0.25
_exptl_crystal_size_min 0.18
_refine_diff_density_max 0.611
_refine_diff_density_min -0.319
_refine_ls_extinction_method none
_refine_ls_goodness_of_fit_ref 1.077
_refine_ls_hydrogen_treatment constr
_refine_ls_matrix_type full
_refine_ls_number_parameters 451
_refine_ls_number_reflns 5862
_refine_ls_number_restraints 0
_refine_ls_restrained_S_all 1.077
_refine_ls_R_factor_all 0.0766
_refine_ls_R_factor_gt 0.0592
_refine_ls_shift/su_max 0.001
_refine_ls_shift/su_mean 0.000
_refine_ls_structure_factor_coef Fsqd
_refine_ls_weighting_details 'calc w=1/[\s^2^(Fo^2^)+(0.0766P)^2^+0.0224P] where P=(Fo^2^+2Fc^2^)/3'
_refine_ls_weighting_scheme calc
_refine_ls_wR_factor_gt 0.1324
_refine_ls_wR_factor_ref 0.1423
_reflns_number_gt 4733
_reflns_number_total 5862
_reflns_threshold_expression I>2\s(I)
_cod_data_source_file is5111.cif
_cod_data_source_block I
_cod_original_sg_symbol_Hall '-C 2yc '
_cod_original_sg_symbol_H-M 'C 2/c'
_cod_database_code 2235092
_cod_database_fobs_code 2235092

loop_
_symmetry_equiv_pos_as_xyz
'x, y, z'
'-x, y, -z+1/2'
'x+1/2, y+1/2, z'
'-x+1/2, y+1/2, -z+1/2'
'-x, -y, -z'
'x, -y, z-1/2'
'-x+1/2, -y+1/2, -z'
'x+1/2, -y+1/2, z-1/2'

loop_
_atom_site_type_symbol
_atom_site_label
_atom_site_fract_x
_atom_site_fract_y
_atom_site_fract_z
_atom_site_U_iso_or_equiv
_atom_site_adp_type
_atom_site_calc_flag
_atom_site_refinement_flags
_atom_site_occupancy
_atom_site_symmetry_multiplicity
Co Co1 0.35527(2) 0.18383(5) 0.93942(2) 0.03237(18) Uani d . 1 1
Co Co2 0.39249(2) 0.51173(5) 0.84317(2) 0.02943(17) Uani d . 1 1
O O4 0.35636(11) 0.9743(3) 0.93314(11) 0.0402(7) Uani d . 1 1
O O3 0.32957(10) 1.0611(3) 1.00560(11) 0.0392(7) Uani d . 1 1
O O6 0.39712(11) 0.3391(2) 0.79982(11) 0.0388(7) Uani d . 1 1
O O8 0.39911(11) -0.2787(3) 0.84887(11) 0.0429(7) Uani d . 1 1
O O7 0.40607(11) -0.3629(3) 0.76863(12) 0.0433(7) Uani d . 1 1
O O5 0.38365(13) 0.2080(3) 0.86745(12) 0.0542(9) Uani d . 1 1
O O1 0.38119(11) 0.4917(3) 0.92200(11) 0.0390(7) Uani d . 1 1
O O2 0.34045(10) 0.3598(2) 0.97351(12) 0.0395(7) Uani d . 1 1
N N2 0.27837(13) 0.1840(3) 0.89985(13) 0.0381(8) Uani d . 1 1
N N1 0.43006(13) 0.1840(3) 0.98289(15) 0.0437(9) Uani d . 1 1
N N4 0.31207(13) 0.5260(4) 0.82074(14) 0.0426(9) Uani d . 1 1
N N3 0.47206(12) 0.4904(3) 0.86490(13) 0.0352(8) Uani d . 1 1
C C29 0.57532(19) 0.4548(6) 0.8862(2) 0.0676(16) Uani d . 1 1
H H29 0.6099 0.4427 0.8935 0.081 Uiso calc R 1 1
C C22 0.24213(16) 0.2616(4) 0.91632(17) 0.0419(10) Uani d . 1 1
H H22 0.2506 0.3179 0.9456 0.050 Uiso calc R 1 1
C C23 0.19321(17) 0.2620(5) 0.89223(18) 0.0487(12) Uani d . 1 1
H H23 0.1695 0.3181 0.9048 0.058 Uiso calc R 1 1
C C25 0.21609(19) 0.0967(5) 0.83247(19) 0.0544(13) Uani d . 1 1
H H25 0.2080 0.0381 0.8039 0.065 Uiso calc R 1 1
C C26 0.26455(18) 0.1030(5) 0.85853(18) 0.0486(12) Uani d . 1 1
H H26 0.2888 0.0476 0.8465 0.058 Uiso calc R 1 1
C C36 0.28471(17) 0.4256(5) 0.79786(19) 0.0524(12) Uani d . 1 1
H H36 0.3013 0.3471 0.7920 0.063 Uiso calc R 1 1
C C24 0.17994(18) 0.1788(5) 0.8495(2) 0.0536(13) Uani d . 1 1
H H24 0.1472 0.1777 0.8324 0.064 Uiso calc R 1 1
C C32 0.28686(19) 0.6354(6) 0.8290(2) 0.0608(14) Uani d . 1 1
H H32 0.3047 0.7069 0.8449 0.073 Uiso calc R 1 1
C C34 0.2091(2) 0.5456(7) 0.7917(2) 0.0711(17) Uani d . 1 1
H H34 0.1746 0.5526 0.7820 0.085 Uiso calc R 1 1
C C17 0.43602(19) 0.2021(5) 1.0365(2) 0.0618(14) Uani d . 1 1
H H17 0.4074 0.2191 1.0535 0.074 Uiso calc R 1 1
C C21 0.47211(19) 0.1616(5) 0.9598(2) 0.0589(14) Uani d . 1 1
H H21 0.4695 0.1499 0.9223 0.071 Uiso calc R 1 1
C C18 0.4813(2) 0.1976(6) 1.0685(2) 0.0733(17) Uani d . 1 1
H H18 0.4832 0.2105 1.1058 0.088 Uiso calc R 1 1
C C33 0.2356(2) 0.6492(7) 0.8152(2) 0.0787(19) Uani d . 1 1
H H33 0.2195 0.7280 0.8219 0.094 Uiso calc R 1 1
C C19 0.5237(2) 0.1736(6) 1.0439(3) 0.0759(18) Uani d . 1 1
H H19 0.5550 0.1700 1.0644 0.091 Uiso calc R 1 1
C C35 0.23382(19) 0.4310(6) 0.7825(2) 0.0670(16) Uani d . 1 1
H H35 0.2166 0.3588 0.7664 0.080 Uiso calc R 1 1
C C20 0.5197(2) 0.1550(6) 0.9892(3) 0.0762(18) Uani d . 1 1
H H20 0.5481 0.1381 0.9718 0.091 Uiso calc R 1 1
C C10 0.41050(13) 0.1095(4) 0.78952(15) 0.0283(8) Uani d . 1 1
C C12 0.41443(14) -0.1281(4) 0.77838(15) 0.0299(9) Uani d . 1 1
C C9 0.39595(14) 0.2272(4) 0.82185(16) 0.0300(9) Uani d . 1 1
C C11 0.40432(14) -0.0177(3) 0.80902(16) 0.0285(9) Uani d . 1 1
H H11 0.3933 -0.0292 0.8430 0.034 Uiso calc R 1 1
C C4 0.32940(14) 0.8249(4) 0.99897(15) 0.0286(9) Uani d . 1 1
C C1 0.35306(13) 0.4719(4) 0.95844(15) 0.0265(8) Uani d . 1 1
C C7 0.29152(15) 0.6799(4) 1.05964(16) 0.0370(10) Uani d . 1 1
H H7 0.2735 0.6675 1.0893 0.044 Uiso calc R 1 1
C C16 0.42825(16) 0.1257(4) 0.73977(17) 0.0396(10) Uani d . 1 1
H H16 0.4328 0.2104 0.7266 0.048 Uiso calc R 1 1
C C2 0.33449(13) 0.5891(4) 0.98750(15) 0.0250(8) Uani d . 1 1
C C13 0.40588(14) -0.2644(4) 0.79965(17) 0.0335(9) Uani d . 1 1
C C8 0.30677(14) 0.5715(4) 1.03103(16) 0.0316(9) Uani d . 1 1
H H8 0.2983 0.4867 1.0412 0.038 Uiso calc R 1 1
C C6 0.30321(15) 0.8062(4) 1.04375(16) 0.0346(9) Uani d . 1 1
H H6 0.2935 0.8788 1.0631 0.041 Uiso calc R 1 1
C C3 0.34509(13) 0.7163(3) 0.97101(15) 0.0254(8) Uani d . 1 1
H H3 0.3628 0.7288 0.9411 0.030 Uiso calc R 1 1
C C14 0.43154(16) -0.1094(4) 0.72835(17) 0.0427(11) Uani d . 1 1
H H14 0.4379 -0.1824 0.7073 0.051 Uiso calc R 1 1
C C15 0.43943(18) 0.0167(4) 0.70894(19) 0.0496(12) Uani d . 1 1
H H15 0.4520 0.0283 0.6757 0.059 Uiso calc R 1 1
C C5 0.33932(14) 0.9617(4) 0.97830(17) 0.0307(9) Uani d . 1 1
C C27 0.50228(17) 0.4938(5) 0.8263(2) 0.0554(13) Uani d . 1 1
H H27 0.4879 0.5093 0.7909 0.067 Uiso calc R 1 1
C C31 0.49385(18) 0.4702(5) 0.91487(19) 0.0530(13) Uani d . 1 1
H H31 0.4736 0.4684 0.9431 0.064 Uiso calc R 1 1
C C30 0.54507(19) 0.4515(6) 0.9272(2) 0.0721(17) Uani d . 1 1
H H30 0.5588 0.4369 0.9629 0.087 Uiso calc R 1 1
C C28 0.55390(18) 0.4760(6) 0.8348(2) 0.0663(16) Uani d . 1 1
H H28 0.5734 0.4785 0.8060 0.080 Uiso calc R 1 1

loop_
_atom_site_aniso_label
_atom_site_aniso_U_11
_atom_site_aniso_U_22
_atom_site_aniso_U_33
_atom_site_aniso_U_12
_atom_site_aniso_U_13
_atom_site_aniso_U_23
Co1 0.0451(3) 0.0139(3) 0.0399(3) 0.0011(2) 0.0127(3) -0.0004(2)
Co2 0.0387(3) 0.0160(3) 0.0339(3) 0.0021(2) 0.0057(2) -0.0004(2)
O4 0.0606(19) 0.0169(15) 0.0462(18) 0.0034(13) 0.0202(15) 0.0024(12)
O3 0.0546(18) 0.0159(15) 0.0494(18) -0.0012(13) 0.0154(14) -0.0031(12)
O6 0.0606(19) 0.0138(15) 0.0427(17) 0.0007(13) 0.0092(14) 0.0001(12)
O8 0.072(2) 0.0198(15) 0.0373(17) -0.0019(14) 0.0099(15) 0.0027(12)
O7 0.064(2) 0.0174(15) 0.0489(18) 0.0039(14) 0.0072(15) -0.0051(13)
O5 0.093(3) 0.0279(17) 0.0487(19) -0.0023(16) 0.0386(18) -0.0011(14)
O1 0.0536(18) 0.0273(16) 0.0394(17) 0.0028(13) 0.0192(14) -0.0009(12)
O2 0.0552(18) 0.0103(14) 0.0563(19) -0.0009(12) 0.0202(14) -0.0029(12)
N2 0.051(2) 0.027(2) 0.037(2) 0.0022(16) 0.0069(16) -0.0002(15)
N1 0.044(2) 0.030(2) 0.057(2) -0.0025(16) 0.0100(18) -0.0032(17)
N4 0.044(2) 0.046(2) 0.038(2) 0.0050(18) 0.0057(17) 0.0056(17)
N3 0.041(2) 0.0278(19) 0.037(2) 0.0022(15) 0.0066(16) 0.0014(14)
C29 0.039(3) 0.089(5) 0.074(4) 0.000(3) 0.002(3) 0.019(3)
C22 0.056(3) 0.031(2) 0.041(2) 0.000(2) 0.015(2) -0.0032(19)
C23 0.048(3) 0.051(3) 0.049(3) 0.004(2) 0.014(2) 0.001(2)
C25 0.070(3) 0.049(3) 0.044(3) -0.002(3) 0.005(2) -0.010(2)
C26 0.064(3) 0.037(3) 0.045(3) 0.003(2) 0.008(2) -0.006(2)
C36 0.049(3) 0.050(3) 0.059(3) -0.006(2) 0.005(2) 0.017(2)
C24 0.048(3) 0.059(4) 0.052(3) -0.006(2) -0.002(2) 0.008(2)
C32 0.056(3) 0.071(4) 0.053(3) 0.020(3) -0.006(2) -0.015(3)
C34 0.043(3) 0.116(6) 0.054(3) 0.011(3) 0.002(3) 0.003(3)
C17 0.049(3) 0.069(4) 0.068(4) -0.010(3) 0.007(3) -0.017(3)
C21 0.053(3) 0.053(3) 0.073(4) 0.003(3) 0.017(3) 0.002(3)
C18 0.069(4) 0.080(5) 0.068(4) -0.007(3) -0.007(3) -0.016(3)
C33 0.065(4) 0.112(6) 0.058(4) 0.037(4) 0.002(3) -0.015(3)
C19 0.054(3) 0.067(4) 0.102(5) -0.014(3) -0.013(3) -0.003(4)
C35 0.049(3) 0.080(4) 0.071(4) -0.021(3) 0.000(3) 0.015(3)
C20 0.045(3) 0.077(5) 0.108(5) 0.004(3) 0.017(3) 0.002(4)
C10 0.030(2) 0.019(2) 0.037(2) 0.0010(16) 0.0054(17) -0.0022(16)
C12 0.035(2) 0.020(2) 0.035(2) 0.0008(17) 0.0040(17) -0.0029(16)
C9 0.030(2) 0.021(2) 0.038(2) -0.0015(16) 0.0028(17) -0.0032(17)
C11 0.036(2) 0.018(2) 0.033(2) 0.0034(16) 0.0089(17) 0.0002(16)
C4 0.032(2) 0.016(2) 0.038(2) 0.0018(16) 0.0020(17) 0.0015(16)
C1 0.030(2) 0.015(2) 0.033(2) -0.0012(15) -0.0026(17) -0.0017(15)
C7 0.047(2) 0.028(2) 0.039(2) -0.0022(19) 0.0186(19) 0.0029(18)
C16 0.053(3) 0.021(2) 0.048(3) -0.0043(19) 0.015(2) 0.0039(18)
C2 0.0246(18) 0.0172(19) 0.032(2) 0.0039(15) 0.0003(15) 0.0012(15)
C13 0.036(2) 0.020(2) 0.045(3) 0.0055(17) 0.0048(18) 0.0055(18)
C8 0.038(2) 0.017(2) 0.041(2) 0.0020(17) 0.0071(18) 0.0079(16)
C6 0.045(2) 0.025(2) 0.035(2) 0.0054(18) 0.0122(18) -0.0048(17)
C3 0.0260(19) 0.0180(19) 0.032(2) -0.0002(15) 0.0046(16) -0.0012(15)
C14 0.056(3) 0.031(3) 0.044(3) -0.002(2) 0.016(2) -0.0073(19)
C15 0.074(3) 0.032(3) 0.048(3) -0.005(2) 0.032(2) -0.005(2)
C5 0.033(2) 0.014(2) 0.046(2) 0.0025(16) 0.0031(18) -0.0012(16)
C27 0.048(3) 0.078(4) 0.041(3) 0.005(3) 0.007(2) 0.004(2)
C31 0.049(3) 0.067(4) 0.043(3) 0.002(2) 0.006(2) 0.006(2)
C30 0.054(3) 0.103(5) 0.054(3) -0.002(3) -0.015(3) 0.018(3)
C28 0.047(3) 0.085(4) 0.069(4) 0.001(3) 0.018(3) 0.013(3)

loop_
_atom_type_symbol
_atom_type_description
_atom_type_scat_dispersion_real
_atom_type_scat_dispersion_imag
_atom_type_scat_source
C C 0.0033 0.0016 'International Tables Vol C Tables 4.2.6.8 and 6.1.1.4'
H H 0.0000 0.0000 'International Tables Vol C Tables 4.2.6.8 and 6.1.1.4'
N N 0.0061 0.0033 'International Tables Vol C Tables 4.2.6.8 and 6.1.1.4'
O O 0.0106 0.0060 'International Tables Vol C Tables 4.2.6.8 and 6.1.1.4'
Co Co 0.3494 0.9721 'International Tables Vol C Tables 4.2.6.8 and 6.1.1.4'

loop_
_geom_angle_atom_site_label_1
_geom_angle_atom_site_label_2
_geom_angle_atom_site_label_3
_geom_angle_site_symmetry_1
_geom_angle_site_symmetry_3
_geom_angle
O5 Co1 O2 . . 111.67(12)
O5 Co1 O4 . 1_545 92.66(11)
O2 Co1 O4 . 1_545 155.61(11)
O5 Co1 N1 . . 91.25(14)
O2 Co1 N1 . . 90.28(13)
O4 Co1 N1 1_545 . 91.02(12)
O5 Co1 N2 . . 91.79(13)
O2 Co1 N2 . . 88.19(12)
O4 Co1 N2 1_545 . 89.29(12)
N1 Co1 N2 . . 176.93(13)
O5 Co1 O3 . 1_545 152.97(11)
O2 Co1 O3 . 1_545 95.36(10)
O4 Co1 O3 1_545 1_545 60.33(10)
N1 Co1 O3 . 1_545 88.73(12)
N2 Co1 O3 . 1_545 88.77(11)
O1 Co2 O6 . . 116.27(11)
O1 Co2 O8 . 1_565 93.21(11)
O6 Co2 O8 . 1_565 150.27(11)
O1 Co2 N3 . . 89.92(12)
O6 Co2 N3 . . 85.98(12)
O8 Co2 N3 1_565 . 90.61(12)
O1 Co2 N4 . . 90.19(12)
O6 Co2 N4 . . 92.22(13)
O8 Co2 N4 1_565 . 91.34(13)
N3 Co2 N4 . . 178.04(14)
O1 Co2 O7 . 1_565 152.23(10)
O6 Co2 O7 . 1_565 91.47(10)
O8 Co2 O7 1_565 1_565 59.03(10)
N3 Co2 O7 . 1_565 90.91(12)
N4 Co2 O7 . 1_565 89.92(12)
C5 O4 Co1 . 1_565 91.5(2)
C5 O3 Co1 . 1_565 87.2(2)
C9 O6 Co2 . . 122.1(3)
C13 O8 Co2 . 1_545 94.0(2)
C13 O7 Co2 . 1_545 86.3(2)
C9 O5 Co1 . . 173.3(3)
C1 O1 Co2 . . 151.5(3)
C1 O2 Co1 . . 126.9(3)
C26 N2 C22 . . 116.5(4)
C26 N2 Co1 . . 120.9(3)
C22 N2 Co1 . . 122.7(3)
C17 N1 C21 . . 116.0(4)
C17 N1 Co1 . . 119.8(3)
C21 N1 Co1 . . 124.2(3)
C32 N4 C36 . . 115.9(4)
C32 N4 Co2 . . 121.6(3)
C36 N4 Co2 . . 122.5(3)
C27 N3 C31 . . 116.2(4)
C27 N3 Co2 . . 119.0(3)
C31 N3 Co2 . . 124.8(3)
C28 C29 C30 . . 118.7(5)
C28 C29 H29 . . 120.7
C30 C29 H29 . . 120.7
N2 C22 C23 . . 123.5(4)
N2 C22 H22 . . 118.2
C23 C22 H22 . . 118.2
C24 C23 C22 . . 119.0(4)
C24 C23 H23 . . 120.5
C22 C23 H23 . . 120.5
C24 C25 C26 . . 118.8(4)
C24 C25 H25 . . 120.6
C26 C25 H25 . . 120.6
N2 C26 C25 . . 123.5(4)
N2 C26 H26 . . 118.2
C25 C26 H26 . . 118.2
N4 C36 C35 . . 124.3(5)
N4 C36 H36 . . 117.8
C35 C36 H36 . . 117.8
C23 C24 C25 . . 118.6(5)
C23 C24 H24 . . 120.7
C25 C24 H24 . . 120.7
N4 C32 C33 . . 123.7(5)
N4 C32 H32 . . 118.2
C33 C32 H32 . . 118.2
C33 C34 C35 . . 119.2(5)
C33 C34 H34 . . 120.4
C35 C34 H34 . . 120.4
N1 C17 C18 . . 124.8(5)
N1 C17 H17 . . 117.6
C18 C17 H17 . . 117.6
N1 C21 C20 . . 123.1(5)
N1 C21 H21 . . 118.5
C20 C21 H21 . . 118.5
C19 C18 C17 . . 118.1(6)
C19 C18 H18 . . 120.9
C17 C18 H18 . . 120.9
C34 C33 C32 . . 118.8(6)
C34 C33 H33 . . 120.6
C32 C33 H33 . . 120.6
C20 C19 C18 . . 119.4(5)
C20 C19 H19 . . 120.3
C18 C19 H19 . . 120.3
C34 C35 C36 . . 118.0(6)
C34 C35 H35 . . 121.0
C36 C35 H35 . . 121.0
C19 C20 C21 . . 118.6(5)
C19 C20 H20 . . 120.7
C21 C20 H20 . . 120.7
C16 C10 C11 . . 119.1(3)
C16 C10 C9 . . 120.9(3)
C11 C10 C9 . . 119.9(3)
C14 C12 C11 . . 118.9(4)
C14 C12 C13 . . 121.2(4)
C11 C12 C13 . . 119.9(3)
O5 C9 O6 . . 124.3(4)
O5 C9 C10 . . 118.3(3)
O6 C9 C10 . . 117.4(3)
C10 C11 C12 . . 121.0(4)
C10 C11 H11 . . 119.5
C12 C11 H11 . . 119.5
C3 C4 C6 . . 119.8(3)
C3 C4 C5 . . 118.9(3)
C6 C4 C5 . . 121.3(3)
O2 C1 O1 . . 124.2(3)
O2 C1 C2 . . 117.3(3)
O1 C1 C2 . . 118.4(3)
C6 C7 C8 . . 119.7(4)
C6 C7 H7 . . 120.1
C8 C7 H7 . . 120.1
C10 C16 C15 . . 120.8(4)
C10 C16 H16 . . 119.6
C15 C16 H16 . . 119.6
C8 C2 C3 . . 119.4(3)
C8 C2 C1 . . 120.4(3)
C3 C2 C1 . . 120.2(3)
O7 C13 O8 . . 120.6(4)
O7 C13 C12 . . 120.2(4)
O8 C13 C12 . . 119.2(4)
C2 C8 C7 . . 120.5(3)
C2 C8 H8 . . 119.8
C7 C8 H8 . . 119.8
C7 C6 C4 . . 120.2(4)
C7 C6 H6 . . 119.9
C4 C6 H6 . . 119.9
C4 C3 C2 . . 120.3(3)
C4 C3 H3 . . 119.9
C2 C3 H3 . . 119.9
C12 C14 C15 . . 121.0(4)
C12 C14 H14 . . 119.5
C15 C14 H14 . . 119.5
C14 C15 C16 . . 119.2(4)
C14 C15 H15 . . 120.4
C16 C15 H15 . . 120.4
O3 C5 O4 . . 120.9(4)
O3 C5 C4 . . 119.8(4)
O4 C5 C4 . . 119.2(3)
N3 C27 C28 . . 124.5(5)
N3 C27 H27 . . 117.7
C28 C27 H27 . . 117.7
N3 C31 C30 . . 123.4(4)
N3 C31 H31 . . 118.3
C30 C31 H31 . . 118.3
C29 C30 C31 . . 119.0(5)
C29 C30 H30 . . 120.5
C31 C30 H30 . . 120.5
C29 C28 C27 . . 118.3(5)
C29 C28 H28 . . 120.9
C27 C28 H28 . . 120.9

loop_
_geom_bond_atom_site_label_1
_geom_bond_atom_site_label_2
_geom_bond_site_symmetry_2
_geom_bond_distance
Co1 O5 . 2.028(3)
Co1 O2 . 2.029(3)
Co1 O4 1_545 2.127(3)
Co1 N1 . 2.161(4)
Co1 N2 . 2.175(3)
Co1 O3 1_545 2.225(3)
Co2 O1 . 2.019(3)
Co2 O6 . 2.062(3)
Co2 O8 1_565 2.132(3)
Co2 N3 . 2.145(3)
Co2 N4 . 2.163(4)
Co2 O7 1_565 2.302(3)
O4 C5 . 1.260(5)
O4 Co1 1_565 2.127(3)
O3 C5 . 1.256(4)
O3 Co1 1_565 2.225(3)
O6 C9 . 1.259(4)
O8 C13 . 1.261(5)
O8 Co2 1_545 2.132(3)
O7 C13 . 1.260(5)
O7 Co2 1_545 2.302(3)
O5 C9 . 1.227(5)
O1 C1 . 1.253(4)
O2 C1 . 1.252(4)
N2 C26 . 1.331(5)
N2 C22 . 1.345(5)
N1 C17 . 1.332(6)
N1 C21 . 1.336(6)
N4 C32 . 1.324(6)
N4 C36 . 1.340(6)
N3 C27 . 1.319(5)
N3 C31 . 1.323(5)
C29 C28 . 1.352(7)
C29 C30 . 1.368(7)
C29 H29 . 0.9300
C22 C23 . 1.375(6)
C22 H22 . 0.9300
C23 C24 . 1.367(6)
C23 H23 . 0.9300
C25 C24 . 1.376(6)
C25 C26 . 1.382(6)
C25 H25 . 0.9300
C26 H26 . 0.9300
C36 C35 . 1.371(6)
C36 H36 . 0.9300
C24 H24 . 0.9300
C32 C33 . 1.382(7)
C32 H32 . 0.9300
C34 C33 . 1.358(8)
C34 C35 . 1.366(8)
C34 H34 . 0.9300
C17 C18 . 1.371(7)
C17 H17 . 0.9300
C21 C20 . 1.394(7)
C21 H21 . 0.9300
C18 C19 . 1.366(8)
C18 H18 . 0.9300
C33 H33 . 0.9300
C19 C20 . 1.360(8)
C19 H19 . 0.9300
C35 H35 . 0.9300
C20 H20 . 0.9300
C10 C16 . 1.378(5)
C10 C11 . 1.391(5)
C10 C9 . 1.511(5)
C12 C14 . 1.381(5)
C12 C11 . 1.394(5)
C12 C13 . 1.503(5)
C11 H11 . 0.9300
C4 C3 . 1.389(5)
C4 C6 . 1.389(5)
C4 C5 . 1.510(5)
C1 C2 . 1.500(5)
C7 C6 . 1.384(5)
C7 C8 . 1.391(5)
C7 H7 . 0.9300
C16 C15 . 1.393(6)
C16 H16 . 0.9300
C2 C8 . 1.386(5)
C2 C3 . 1.390(5)
C8 H8 . 0.9300
C6 H6 . 0.9300
C3 H3 . 0.9300
C14 C15 . 1.389(6)
C14 H14 . 0.9300
C15 H15 . 0.9300
C5 Co1 1_565 2.501(4)
C27 C28 . 1.384(6)
C27 H27 . 0.9300
C31 C30 . 1.382(6)
C31 H31 . 0.9300
C30 H30 . 0.9300
C28 H28 . 0.9300

loop_
_geom_hbond_atom_site_label_D
_geom_hbond_atom_site_label_H
_geom_hbond_atom_site_label_A
_geom_hbond_site_symmetry_A
_geom_hbond_distance_DH
_geom_hbond_distance_HA
_geom_hbond_distance_DA
_geom_hbond_angle_DHA
C3 H3 O8 1_565 0.93 2.58 3.494(5) 167
C11 H11 O4 1_545 0.93 2.54 3.461(5) 171
C19 H19 O8 5_657 0.93 2.60 3.348(7) 138
C23 H23 O3 7_567 0.93 2.53 3.213(5) 130
C28 H28 O7 2_666 0.93 2.55 3.313(6) 139

loop_
_geom_torsion_atom_site_label_1
_geom_torsion_atom_site_label_2
_geom_torsion_atom_site_label_3
_geom_torsion_atom_site_label_4
_geom_torsion_site_symmetry_1
_geom_torsion
O1 Co2 O6 C9 . -4.0(3)
O8 Co2 O6 C9 1_565 168.1(3)
N3 Co2 O6 C9 . 83.9(3)
N4 Co2 O6 C9 . -95.3(3)
O7 Co2 O6 C9 1_565 174.7(3)
O6 Co2 O1 C1 . -80.0(5)
O8 Co2 O1 C1 1_565 103.9(5)
N3 Co2 O1 C1 . -165.5(5)
N4 Co2 O1 C1 . 12.5(5)
O7 Co2 O1 C1 1_565 102.7(5)
O5 Co1 O2 C1 . -10.1(4)
O4 Co1 O2 C1 1_545 174.5(3)
N1 Co1 O2 C1 . 81.4(3)
N2 Co1 O2 C1 . -101.3(3)
O3 Co1 O2 C1 1_545 170.2(3)
O5 Co1 N2 C26 . 52.8(3)
O2 Co1 N2 C26 . 164.4(3)
O4 Co1 N2 C26 1_545 -39.8(3)
O3 Co1 N2 C26 1_545 -100.2(3)
O5 Co1 N2 C22 . -129.2(3)
O2 Co1 N2 C22 . -17.6(3)
O4 Co1 N2 C22 1_545 138.2(3)
O3 Co1 N2 C22 1_545 77.8(3)
O5 Co1 N1 C17 . 164.0(4)
O2 Co1 N1 C17 . 52.3(4)
O4 Co1 N1 C17 1_545 -103.4(4)
O3 Co1 N1 C17 1_545 -43.1(4)
O5 Co1 N1 C21 . -18.8(4)
O2 Co1 N1 C21 . -130.4(4)
O4 Co1 N1 C21 1_545 73.9(4)
O3 Co1 N1 C21 1_545 134.2(4)
O1 Co2 N4 C32 . 76.4(4)
O6 Co2 N4 C32 . -167.3(4)
O8 Co2 N4 C32 1_565 -16.8(4)
O7 Co2 N4 C32 1_565 -75.9(4)
O1 Co2 N4 C36 . -103.6(3)
O6 Co2 N4 C36 . 12.7(3)
O8 Co2 N4 C36 1_565 163.2(3)
O7 Co2 N4 C36 1_565 104.2(3)
O1 Co2 N3 C27 . 179.2(3)
O6 Co2 N3 C27 . 62.8(3)
O8 Co2 N3 C27 1_565 -87.6(3)
O7 Co2 N3 C27 1_565 -28.6(3)
O1 Co2 N3 C31 . 1.1(4)
O6 Co2 N3 C31 . -115.3(4)
O8 Co2 N3 C31 1_565 94.3(4)
O7 Co2 N3 C31 1_565 153.3(4)
C26 N2 C22 C23 . -1.2(6)
Co1 N2 C22 C23 . -179.3(3)
N2 C22 C23 C24 . 0.7(7)
C22 N2 C26 C25 . 0.6(6)
Co1 N2 C26 C25 . 178.7(3)
C24 C25 C26 N2 . 0.5(7)
C32 N4 C36 C35 . 0.7(7)
Co2 N4 C36 C35 . -179.3(4)
C22 C23 C24 C25 . 0.5(7)
C26 C25 C24 C23 . -1.0(7)
C36 N4 C32 C33 . -0.2(7)
Co2 N4 C32 C33 . 179.8(4)
C21 N1 C17 C18 . -0.9(8)
Co1 N1 C17 C18 . 176.6(4)
C17 N1 C21 C20 . 1.1(7)
Co1 N1 C21 C20 . -176.3(4)
N1 C17 C18 C19 . 0.4(9)
C35 C34 C33 C32 . 0.1(9)
N4 C32 C33 C34 . -0.2(9)
C17 C18 C19 C20 . -0.1(9)
C33 C34 C35 C36 . 0.3(8)
N4 C36 C35 C34 . -0.8(8)
C18 C19 C20 C21 . 0.2(9)
N1 C21 C20 C19 . -0.8(9)
Co2 O6 C9 O5 . 12.9(6)
Co2 O6 C9 C10 . -167.4(2)
C16 C10 C9 O5 . -175.1(4)
C11 C10 C9 O5 . 7.2(6)
C16 C10 C9 O6 . 5.2(6)
C11 C10 C9 O6 . -172.5(3)
C16 C10 C11 C12 . -1.8(6)
C9 C10 C11 C12 . 175.9(3)
C14 C12 C11 C10 . 1.0(6)
C13 C12 C11 C10 . -178.1(3)
Co1 O2 C1 O1 . -6.7(6)
Co1 O2 C1 C2 . 175.5(2)
Co2 O1 C1 O2 . 84.0(6)
Co2 O1 C1 C2 . -98.2(5)
C11 C10 C16 C15 . 0.7(6)
C9 C10 C16 C15 . -177.0(4)
O2 C1 C2 C8 . 3.3(5)
O1 C1 C2 C8 . -174.7(4)
O2 C1 C2 C3 . -176.9(3)
O1 C1 C2 C3 . 5.2(5)
Co2 O7 C13 O8 1_545 -0.4(4)
Co2 O7 C13 C12 1_545 178.8(3)
Co2 O8 C13 O7 1_545 0.4(4)
Co2 O8 C13 C12 1_545 -178.8(3)
C14 C12 C13 O7 . -11.9(6)
C11 C12 C13 O7 . 167.1(4)
C14 C12 C13 O8 . 167.3(4)
C11 C12 C13 O8 . -13.6(6)
C3 C2 C8 C7 . -2.9(6)
C1 C2 C8 C7 . 177.0(4)
C6 C7 C8 C2 . 1.4(6)
C8 C7 C6 C4 . 0.9(6)
C3 C4 C6 C7 . -1.8(6)
C5 C4 C6 C7 . 175.5(4)
C6 C4 C3 C2 . 0.3(6)
C5 C4 C3 C2 . -177.0(3)
C8 C2 C3 C4 . 2.0(5)
C1 C2 C3 C4 . -177.8(3)
C11 C12 C14 C15 . 1.0(6)
C13 C12 C14 C15 . -179.9(4)
C12 C14 C15 C16 . -2.2(7)
C10 C16 C15 C14 . 1.3(7)
Co1 O3 C5 O4 1_565 -0.1(4)
Co1 O3 C5 C4 1_565 -178.6(3)
Co1 O4 C5 O3 1_565 0.1(4)
Co1 O4 C5 C4 1_565 178.6(3)
C3 C4 C5 O3 . -173.6(3)
C6 C4 C5 O3 . 9.1(6)
C3 C4 C5 O4 . 7.9(6)
C6 C4 C5 O4 . -169.4(4)
C31 N3 C27 C28 . 0.9(7)
Co2 N3 C27 C28 . -177.3(4)
C27 N3 C31 C30 . -0.8(7)
Co2 N3 C31 C30 . 177.3(4)
C28 C29 C30 C31 . -0.1(9)
N3 C31 C30 C29 . 0.5(9)
C30 C29 C28 C27 . 0.2(9)
N3 C27 C28 C29 . -0.7(9)
